data_7247323
loop_
_publ_author_name
'F\'elix, Gautier'
'Sene, Saad'
'Kulakova, Alena'
'Bilyachenko, Alexey N.'
'Khrustalev, Victor N.'
'Shubina, Elena S.'
'Guari, Yannick'
'Larionova, Joulia'

_publ_section_title
;
 Tetranuclear lanthanide-based silsesquioxanes: towards a combination of a
 slow relaxation of the magnetization and a luminescent thermometry
;
_journal_issue 37
_journal_name_full 'RSC Advances'
_journal_page_first 26302
_journal_page_last 26312
_journal_paper_doi 10.1039/D3RA04901A
_journal_volume 13
_journal_year 2023
_chemical_formula_moiety 'C56 H58 Dy3 N8 O36 Si8 Tb, 2(C8 H20 N), 4(C2 H3 N)'
_chemical_formula_sum 'C80 H110 Dy3 N14 O36 Si8 Tb'
_chemical_formula_weight 2714.97
_space_group_crystal_system triclinic
_space_group_IT_number 2
_space_group_name_Hall '-P 1'
_space_group_name_H-M_alt 'P -1'
_atom_sites_solution_hydrogens mixed
_atom_sites_solution_primary difmap
_atom_sites_solution_secondary difmap
_audit_creation_method SHELXL-2013
_audit_update_record
;
2023-02-08 deposited with the CCDC.	2023-08-29 downloaded from the CCDC.
;
_cell_angle_alpha 68.1098(15)
_cell_angle_beta 85.3999(14)
_cell_angle_gamma 80.1109(15)
_cell_formula_units_Z 1
_cell_length_a 13.2584(2)
_cell_length_b 13.3275(2)
_cell_length_c 16.0668(2)
_cell_measurement_reflns_used 57543
_cell_measurement_temperature 100(2)
_cell_measurement_theta_max 35.4
_cell_measurement_theta_min 2.1
_cell_volume 2594.78(7)
_computing_cell_refinement 'CrysAlisPro 1.171.41.117a (Rigaku OD, 2021)'
_computing_data_collection 'CrysAlisPro 1.171.41.117a (Rigaku OD, 2021)'
_computing_data_reduction 'CrysAlisPro 1.171.41.117a (Rigaku OD, 2021)'
_computing_molecular_graphics 'SHELXTL (Sheldrick, 2015)'
_computing_publication_material 'SHELXTL (Sheldrick, 2015)'
_computing_structure_refinement 'SHELXL (Sheldrick, 2015)'
_computing_structure_solution 'SHELXT (Sheldrick, 2015)'
_diffrn_ambient_temperature 100(2)
_diffrn_measured_fraction_theta_full 1.000
_diffrn_measured_fraction_theta_max 0.909
_diffrn_measurement_device_type 'XtaLAB Synergy, Dualflex, HyPix'
_diffrn_measurement_method '\f and \w'
_diffrn_radiation_type MoK\a
_diffrn_radiation_wavelength 0.71073
_diffrn_reflns_av_R_equivalents 0.0611
_diffrn_reflns_av_unetI/netI 0.0457
_diffrn_reflns_Laue_measured_fraction_full 1.000
_diffrn_reflns_Laue_measured_fraction_max 0.909
_diffrn_reflns_limit_h_max 21
_diffrn_reflns_limit_h_min -19
_diffrn_reflns_limit_k_max 21
_diffrn_reflns_limit_k_min -21
_diffrn_reflns_limit_l_max 26
_diffrn_reflns_limit_l_min -25
_diffrn_reflns_number 97988
_diffrn_reflns_point_group_measured_fraction_full 1.000
_diffrn_reflns_point_group_measured_fraction_max 0.909
_diffrn_reflns_theta_full 25.242
_diffrn_reflns_theta_max 35.427
_diffrn_reflns_theta_min 2.055
_diffrn_source 'micro-focus sealed X-ray tube'
_exptl_absorpt_coefficient_mu 2.987
_exptl_absorpt_correction_T_max 0.632
_exptl_absorpt_correction_T_min 0.523
_exptl_absorpt_correction_type multi-scan
_exptl_absorpt_process_details
;
CrysAlisPro 1.171.41.117a (Rigaku Oxford Diffraction, 2021)
Empirical absorption correction using spherical harmonics,
implemented in SCALE3 ABSPACK scaling algorithm.
;
_exptl_crystal_colour colourless
_exptl_crystal_density_diffrn 1.737
_exptl_crystal_description prism
_exptl_crystal_F_000 1351
_exptl_crystal_size_max 0.18
_exptl_crystal_size_mid 0.15
_exptl_crystal_size_min 0.15
_refine_diff_density_max 2.749
_refine_diff_density_min -2.495
_refine_diff_density_rms 0.171
_refine_ls_extinction_method none
_refine_ls_goodness_of_fit_ref 1.031
_refine_ls_hydrogen_treatment constr
_refine_ls_matrix_type full
_refine_ls_number_parameters 758
_refine_ls_number_reflns 21453
_refine_ls_number_restraints 0
_refine_ls_restrained_S_all 1.031
_refine_ls_R_factor_all 0.0491
_refine_ls_R_factor_gt 0.0354
_refine_ls_shift/su_max 0.001
_refine_ls_shift/su_mean 0.001
_refine_ls_structure_factor_coef Fsqd
_refine_ls_weighting_details 'w=1/[\s^2^(Fo^2^)+(0.0394P)^2^+4.0849P] where P=(Fo^2^+2Fc^2^)/3'
_refine_ls_weighting_scheme calc
_refine_ls_wR_factor_gt 0.0821
_refine_ls_wR_factor_ref 0.0891
_reflns_Friedel_coverage 0.000
_reflns_number_gt 17586
_reflns_number_total 21453
_reflns_threshold_expression 'I > 2\s(I)'
_cod_data_source_file d3ra04901a2.cif
_cod_data_source_block 2
_cod_database_code 7247323
_shelx_space_group_comment
;
The symmetry employed for this shelxl refinement is uniquely defined
by the following loop, which should always be used as a source of
symmetry information in preference to the above space-group names.
They are only intended as comments.
;
_shelx_estimated_absorpt_t_min 0.615
_shelx_estimated_absorpt_t_max 0.663
_shelxl_version_number 2013-4

loop_
_space_group_symop_operation_xyz
'x, y, z'
'-x, -y, -z'

loop_
_atom_site_label
_atom_site_type_symbol
_atom_site_fract_x
_atom_site_fract_y
_atom_site_fract_z
_atom_site_U_iso_or_equiv
_atom_site_adp_type
_atom_site_occupancy
_atom_site_site_symmetry_order
_atom_site_calc_flag
_atom_site_refinement_flags_posn
_atom_site_refinement_flags_adp
_atom_site_refinement_flags_occupancy
_atom_site_disorder_assembly
_atom_site_disorder_group
Dy1 Dy 0.5091(2) 0.36034(16) 0.16341(16) 0.01050(11) Uani 0.75 1 d . . P A 1
Tb2 Tb 0.5089(6) 0.3680(5) 0.1624(5) 0.01050(11) Uani 0.25 1 d . . P A 2
Dy2 Dy 0.2975(2) 0.5139(2) 0.0101(2) 0.01077(10) Uani 0.75 1 d . . P A 1
Tb1 Tb 0.2941(7) 0.5188(7) 0.0081(6) 0.01077(10) Uani 0.25 1 d . . P A 2
Si1 Si 0.60430(5) 0.59484(6) 0.15480(4) 0.01263(11) Uani 1 1 d . . . . .
Si2 Si 0.37851(5) 0.61275(6) 0.16578(4) 0.01273(11) Uani 1 1 d . . . . .
Si3 Si 0.36687(5) 0.77233(5) -0.02508(4) 0.01189(11) Uani 1 1 d . . . . .
Si4 Si 0.59252(5) 0.75666(5) -0.03524(4) 0.01217(11) Uani 1 1 d . . . . .
O1 O 0.49165(13) 0.60751(15) 0.20310(12) 0.0143(3) Uani 1 1 d . . . . .
O2 O 0.34734(13) 0.72992(14) 0.08339(11) 0.0137(3) Uani 1 1 d . . . . .
O3 O 0.47465(13) 0.82224(14) -0.05056(12) 0.0144(3) Uani 1 1 d . . . . .
O4 O 0.61406(13) 0.71048(14) 0.07220(11) 0.0142(3) Uani 1 1 d . . . . .
O5 O 0.61220(13) 0.49605(14) 0.11785(11) 0.0134(3) Uani 1 1 d . . . . .
O6 O 0.38393(13) 0.51408(14) 0.12915(11) 0.0133(3) Uani 1 1 d . . . . .
O7 O 0.37488(13) 0.66943(14) -0.05703(11) 0.0124(3) Uani 1 1 d . . . . .
O8 O 0.60435(13) 0.65605(14) -0.07056(11) 0.0134(3) Uani 1 1 d . . . . .
O9 O 0.67063(15) 0.26227(17) 0.25180(13) 0.0205(4) Uani 1 1 d . . . . .
O10 O 0.55695(15) 0.16469(16) 0.24893(13) 0.0205(4) Uani 1 1 d . . . . .
O11 O 0.6861(2) 0.0898(2) 0.33881(17) 0.0375(6) Uani 1 1 d . . . . .
O12 O 0.48608(15) 0.34649(17) 0.31962(13) 0.0208(4) Uani 1 1 d . . . . .
O13 O 0.36827(15) 0.29009(17) 0.26987(12) 0.0196(4) Uani 1 1 d . . . . .
O14 O 0.36703(18) 0.2694(2) 0.41096(14) 0.0302(5) Uani 1 1 d . . . . .
O15 O 0.18137(16) 0.43347(17) 0.14379(13) 0.0216(4) Uani 1 1 d . . . . .
O16 O 0.15229(15) 0.60777(16) 0.06800(13) 0.0208(4) Uani 1 1 d . . . . .
O17 O 0.04747(16) 0.5336(2) 0.17655(15) 0.0282(5) Uani 1 1 d . . . . .
O18 O 0.18839(14) 0.64107(16) -0.11375(12) 0.0188(4) Uani 1 1 d . . . . .
H18O H 0.2218 0.6854 -0.1602 0.028 Uiso 1 1 d R U . A .
N1 N 0.64003(19) 0.1692(2) 0.28160(16) 0.0216(4) Uani 1 1 d . . . . .
N2 N 0.40552(18) 0.30065(19) 0.33566(15) 0.0192(4) Uani 1 1 d . . . . .
N3 N 0.12496(17) 0.52398(19) 0.13183(15) 0.0177(4) Uani 1 1 d . . . . .
N4 N 0.17905(17) 0.40322(19) -0.02127(16) 0.0195(4) Uani 1 1 d . . . . .
C1 C 0.70738(19) 0.5716(2) 0.23454(16) 0.0153(4) Uani 1 1 d . . . . .
C2 C 0.7377(2) 0.4682(2) 0.29995(18) 0.0210(5) Uani 1 1 d . . . . .
H2 H 0.7016 0.4098 0.3067 0.025 Uiso 1 1 calc R U . . .
C3 C 0.8201(2) 0.4498(2) 0.35539(18) 0.0227(5) Uani 1 1 d . . . . .
H3 H 0.8398 0.3791 0.3993 0.027 Uiso 1 1 calc R U . . .
C4 C 0.8730(2) 0.5335(2) 0.34680(18) 0.0213(5) Uani 1 1 d . . . . .
H4 H 0.9289 0.5207 0.3847 0.026 Uiso 1 1 calc R U . . .
C5 C 0.8445(2) 0.6362(2) 0.2829(2) 0.0252(6) Uani 1 1 d . . . . .
H5 H 0.8807 0.6941 0.2772 0.030 Uiso 1 1 calc R U . . .
C6 C 0.7627(2) 0.6552(2) 0.2268(2) 0.0216(5) Uani 1 1 d . . . . .
H6 H 0.7443 0.7260 0.1827 0.026 Uiso 1 1 calc R U . . .
C7 C 0.28609(19) 0.6107(2) 0.25940(16) 0.0157(4) Uani 1 1 d . . . . .
C8 C 0.3129(2) 0.5460(2) 0.34823(18) 0.0248(6) Uani 1 1 d . . . . .
H8 H 0.3788 0.5030 0.3603 0.030 Uiso 1 1 calc R U . . .
C9 C 0.2443(3) 0.5439(3) 0.41912(19) 0.0306(7) Uani 1 1 d . . . . .
H9 H 0.2635 0.4993 0.4789 0.037 Uiso 1 1 calc R U . . .
C10 C 0.1479(2) 0.6069(3) 0.4024(2) 0.0269(6) Uani 1 1 d . . . . .
H10 H 0.1008 0.6045 0.4505 0.032 Uiso 1 1 calc R U . . .
C11 C 0.1206(2) 0.6735(3) 0.31522(19) 0.0234(5) Uani 1 1 d . . . . .
H11 H 0.0554 0.7181 0.3038 0.028 Uiso 1 1 calc R U . . .
C12 C 0.1893(2) 0.6748(2) 0.24423(17) 0.0193(5) Uani 1 1 d . . . . .
H12 H 0.1698 0.7201 0.1846 0.023 Uiso 1 1 calc R U . . .
C13 C 0.26079(18) 0.8844(2) -0.07768(16) 0.0148(4) Uani 1 1 d . . . . .
C14 C 0.1597(2) 0.8762(2) -0.0458(2) 0.0214(5) Uani 1 1 d . . . . .
H14 H 0.1457 0.8130 0.0034 0.026 Uiso 1 1 calc R U . . .
C15 C 0.0796(2) 0.9593(3) -0.0853(2) 0.0282(6) Uani 1 1 d . . . . .
H15 H 0.0117 0.9527 -0.0624 0.034 Uiso 1 1 calc R U . . .
C16 C 0.0981(3) 1.0510(3) -0.1575(3) 0.0330(7) Uani 1 1 d . . . . .
H16 H 0.0432 1.1074 -0.1844 0.040 Uiso 1 1 calc R U . . .
C17 C 0.1973(3) 1.0604(3) -0.1905(3) 0.0349(8) Uani 1 1 d . . . . .
H17 H 0.2104 1.1231 -0.2406 0.042 Uiso 1 1 calc R U . . .
C18 C 0.2777(2) 0.9780(2) -0.1505(2) 0.0246(6) Uani 1 1 d . . . . .
H18 H 0.3454 0.9858 -0.1733 0.029 Uiso 1 1 calc R U . . .
C19 C 0.68130(18) 0.8553(2) -0.09445(16) 0.0139(4) Uani 1 1 d . . . . .
C20 C 0.6899(2) 0.9433(2) -0.06852(18) 0.0196(5) Uani 1 1 d . . . . .
H20 H 0.6505 0.9516 -0.0188 0.024 Uiso 1 1 calc R U . . .
C21 C 0.7551(2) 1.0186(2) -0.1143(2) 0.0233(5) Uani 1 1 d . . . . .
H21 H 0.7597 1.0776 -0.0960 0.028 Uiso 1 1 calc R U . . .
C22 C 0.8137(2) 1.0069(2) -0.1873(2) 0.0231(5) Uani 1 1 d . . . . .
H22 H 0.8580 1.0582 -0.2190 0.028 Uiso 1 1 calc R U . . .
C23 C 0.8069(2) 0.9202(2) -0.21345(19) 0.0207(5) Uani 1 1 d . . . . .
H23 H 0.8470 0.9121 -0.2629 0.025 Uiso 1 1 calc R U . . .
C24 C 0.7414(2) 0.8446(2) -0.16745(17) 0.0174(4) Uani 1 1 d . . . . .
H24 H 0.7376 0.7854 -0.1859 0.021 Uiso 1 1 calc R U . . .
C25 C 0.0921(2) 0.6367(3) -0.1461(2) 0.0256(6) Uani 1 1 d . . . . .
H25A H 0.0432 0.6155 -0.0950 0.031 Uiso 1 1 calc R U . . .
H25B H 0.1017 0.5798 -0.1730 0.031 Uiso 1 1 calc R U . . .
C26 C 0.0484(3) 0.7436(3) -0.2142(3) 0.0364(8) Uani 1 1 d . . . . .
H26A H -0.0192 0.7384 -0.2316 0.055 Uiso 1 1 calc R U . . .
H26B H 0.0939 0.7619 -0.2671 0.055 Uiso 1 1 calc R U . . .
H26C H 0.0415 0.8007 -0.1887 0.055 Uiso 1 1 calc R U . . .
C27 C 0.1356(2) 0.3378(2) -0.02394(19) 0.0191(5) Uani 1 1 d . . . . .
C28 C 0.0809(2) 0.2522(3) -0.0249(2) 0.0274(6) Uani 1 1 d . . . . .
H28A H 0.1298 0.1858 -0.0186 0.041 Uiso 1 1 calc R U . . .
H28B H 0.0450 0.2769 -0.0817 0.041 Uiso 1 1 calc R U . . .
H28C H 0.0312 0.2364 0.0251 0.041 Uiso 1 1 calc R U . . .
N5 N 0.5441(2) 0.1553(2) 0.62887(17) 0.0274(5) Uani 1 1 d . . . . .
C29 C 0.4508(7) 0.2403(6) 0.5972(5) 0.0314(16) Uani 0.5 1 d . . P B 1
H29A H 0.4590 0.2813 0.5321 0.038 Uiso 0.5 1 calc R U P B 1
H29B H 0.4469 0.2928 0.6280 0.038 Uiso 0.5 1 calc R U P B 1
C30 C 0.3487(5) 0.1940(7) 0.6137(4) 0.0393(18) Uani 0.5 1 d . . P B 1
H30A H 0.2920 0.2542 0.5912 0.059 Uiso 0.5 1 calc R U P B 1
H30B H 0.3386 0.1550 0.6781 0.059 Uiso 0.5 1 calc R U P B 1
H30C H 0.3508 0.1433 0.5821 0.059 Uiso 0.5 1 calc R U P B 1
C31 C 0.6020(8) 0.2267(6) 0.5504(6) 0.049(2) Uani 0.5 1 d . . P B 1
H31A H 0.5769 0.2254 0.4944 0.058 Uiso 0.5 1 calc R U P B 1
H31B H 0.5856 0.3030 0.5481 0.058 Uiso 0.5 1 calc R U P B 1
C32 C 0.7160(9) 0.1952(10) 0.5519(9) 0.072(3) Uani 0.5 1 d . . P B 1
H32A H 0.7464 0.2453 0.4981 0.108 Uiso 0.5 1 calc R U P B 1
H32B H 0.7338 0.1202 0.5531 0.108 Uiso 0.5 1 calc R U P B 1
H32C H 0.7426 0.1996 0.6054 0.108 Uiso 0.5 1 calc R U P B 1
C33 C 0.5708(5) 0.1841(5) 0.7128(4) 0.0296(13) Uani 0.5 1 d . . P B 1
H33A H 0.6433 0.1540 0.7288 0.036 Uiso 0.5 1 calc R U P B 1
H33B H 0.5630 0.2646 0.6947 0.036 Uiso 0.5 1 calc R U P B 1
C34 C 0.503(3) 0.138(2) 0.796(2) 0.027(4) Uani 0.5 1 d . . P B 1
H34A H 0.5222 0.1588 0.8446 0.040 Uiso 0.5 1 calc R U P B 1
H34B H 0.5114 0.0585 0.8158 0.040 Uiso 0.5 1 calc R U P B 1
H34C H 0.4308 0.1688 0.7814 0.040 Uiso 0.5 1 calc R U P B 1
C35 C 0.5802(6) 0.0373(6) 0.6532(5) 0.0370(15) Uani 0.5 1 d . . P B 1
H35A H 0.5399 -0.0039 0.7057 0.044 Uiso 0.5 1 calc R U P B 1
H35B H 0.6528 0.0210 0.6708 0.044 Uiso 0.5 1 calc R U P B 1
C36 C 0.5705(8) -0.0004(7) 0.5774(5) 0.0446(19) Uani 0.5 1 d . . P B 1
H36A H 0.6031 -0.0768 0.5936 0.067 Uiso 0.5 1 calc R U P B 1
H36B H 0.6042 0.0454 0.5234 0.067 Uiso 0.5 1 calc R U P B 1
H36C H 0.4979 0.0056 0.5656 0.067 Uiso 0.5 1 calc R U P B 1
C29' C 0.4325(6) 0.1875(10) 0.6139(5) 0.044(2) Uani 0.5 1 d . . P B 2
H29C H 0.3974 0.1408 0.6675 0.053 Uiso 0.5 1 calc R U P B 2
H29D H 0.4167 0.1687 0.5628 0.053 Uiso 0.5 1 calc R U P B 2
C30' C 0.3848(9) 0.3035(10) 0.5958(6) 0.081(5) Uani 0.5 1 d . . P B 2
H30D H 0.3111 0.3115 0.5871 0.122 Uiso 0.5 1 calc R U P B 2
H30E H 0.4161 0.3517 0.5415 0.122 Uiso 0.5 1 calc R U P B 2
H30F H 0.3960 0.3235 0.6468 0.122 Uiso 0.5 1 calc R U P B 2
C31' C 0.6384(6) 0.2048(6) 0.6107(5) 0.0373(16) Uani 0.5 1 d . . P B 2
H31C H 0.6967 0.1462 0.6361 0.045 Uiso 0.5 1 calc R U P B 2
H31D H 0.6331 0.2562 0.6427 0.045 Uiso 0.5 1 calc R U P B 2
C32' C 0.6625(8) 0.2662(9) 0.5121(6) 0.052(2) Uani 0.5 1 d . . P B 2
H32D H 0.7232 0.3009 0.5071 0.079 Uiso 0.5 1 calc R U P B 2
H32E H 0.6041 0.3224 0.4851 0.079 Uiso 0.5 1 calc R U P B 2
H32F H 0.6755 0.2147 0.4806 0.079 Uiso 0.5 1 calc R U P B 2
C33' C 0.5353(4) 0.0785(5) 0.7254(4) 0.0201(10) Uani 0.5 1 d . . P B 2
H33C H 0.4803 0.0346 0.7309 0.024 Uiso 0.5 1 calc R U P B 2
H33D H 0.6004 0.0275 0.7428 0.024 Uiso 0.5 1 calc R U P B 2
C34' C 0.512(3) 0.140(2) 0.788(2) 0.033(6) Uani 0.5 1 d . . P B 2
H34D H 0.5087 0.0876 0.8496 0.049 Uiso 0.5 1 calc R U P B 2
H34E H 0.4464 0.1879 0.7723 0.049 Uiso 0.5 1 calc R U P B 2
H34F H 0.5664 0.1835 0.7822 0.049 Uiso 0.5 1 calc R U P B 2
C35' C 0.5493(5) 0.0784(5) 0.5718(4) 0.0230(10) Uani 0.5 1 d . . P B 2
H35C H 0.4882 0.0410 0.5870 0.028 Uiso 0.5 1 calc R U P B 2
H35D H 0.5460 0.1252 0.5073 0.028 Uiso 0.5 1 calc R U P B 2
C36' C 0.6457(6) -0.0088(7) 0.5867(5) 0.0373(16) Uani 0.5 1 d . . P B 2
H36D H 0.6458 -0.0476 0.5455 0.056 Uiso 0.5 1 calc R U P B 2
H36E H 0.6457 -0.0610 0.6487 0.056 Uiso 0.5 1 calc R U P B 2
H36F H 0.7069 0.0267 0.5753 0.056 Uiso 0.5 1 calc R U P B 2
N6 N 0.0970(4) 0.2972(4) 0.5341(3) 0.0587(11) Uani 1 1 d . . . . .
C37 C 0.1113(3) 0.3177(4) 0.4593(3) 0.0402(8) Uani 1 1 d . . . . .
C38 C 0.1275(3) 0.3447(4) 0.3638(3) 0.0417(9) Uani 1 1 d . . . . .
H38A H 0.0612 0.3658 0.3342 0.063 Uiso 1 1 calc R U . . .
H38B H 0.1655 0.2809 0.3527 0.063 Uiso 1 1 calc R U . . .
H38C H 0.1667 0.4057 0.3397 0.063 Uiso 1 1 calc R U . . .
N7 N 1.0977(7) 0.9125(10) 0.4306(7) 0.074(3) Uani 0.5 1 d . . P C 1
C39 C 1.0142(7) 0.9422(8) 0.4138(6) 0.048(2) Uani 0.5 1 d . . P C 1
C40 C 0.909(2) 0.983(2) 0.3907(18) 0.063(7) Uani 0.5 1 d . . P C 1
H40A H 0.8772 1.0201 0.4311 0.095 Uiso 0.5 1 calc R U P C 1
H40B H 0.8732 0.9227 0.3965 0.095 Uiso 0.5 1 calc R U P C 1
H40C H 0.9052 1.0358 0.3287 0.095 Uiso 0.5 1 calc R U P C 1
N7' N 0.8715(9) 0.9399(9) 0.5515(7) 0.077(3) Uani 0.5 1 d . . P D 2
C39' C 0.8950(8) 0.9488(8) 0.4799(7) 0.054(2) Uani 0.5 1 d . . P D 2
C40' C 0.926(2) 0.963(2) 0.3880(15) 0.053(5) Uani 0.5 1 d . . P D 2
H40D H 0.9429 0.8911 0.3826 0.080 Uiso 0.5 1 calc R U P D 2
H40E H 0.9855 1.0009 0.3713 0.080 Uiso 0.5 1 calc R U P D 2
H40F H 0.8690 1.0063 0.3480 0.080 Uiso 0.5 1 calc R U P D 2

loop_
_atom_site_aniso_label
_atom_site_aniso_U_11
_atom_site_aniso_U_22
_atom_site_aniso_U_33
_atom_site_aniso_U_23
_atom_site_aniso_U_13
_atom_site_aniso_U_12
Dy1 0.01117(5) 0.0093(3) 0.01149(7) -0.00411(19) -0.00104(5) -0.0016(2)
Tb2 0.01117(5) 0.0093(3) 0.01149(7) -0.00411(19) -0.00104(5) -0.0016(2)
Dy2 0.0101(2) 0.0103(3) 0.01215(14) -0.00429(15) -0.00123(12) -0.00114(17)
Tb1 0.0101(2) 0.0103(3) 0.01215(14) -0.00429(15) -0.00123(12) -0.00114(17)
Si1 0.0129(3) 0.0132(3) 0.0130(3) -0.0059(2) -0.0013(2) -0.0024(2)
Si2 0.0134(3) 0.0127(3) 0.0131(3) -0.0062(2) -0.0009(2) -0.0013(2)
Si3 0.0117(3) 0.0106(3) 0.0139(3) -0.0052(2) -0.0005(2) -0.0014(2)
Si4 0.0124(3) 0.0110(3) 0.0140(3) -0.0051(2) -0.0018(2) -0.0021(2)
O1 0.0133(7) 0.0163(8) 0.0150(7) -0.0076(6) -0.0010(6) -0.0018(6)
O2 0.0154(8) 0.0119(7) 0.0143(7) -0.0057(6) 0.0001(6) -0.0016(6)
O3 0.0137(7) 0.0129(8) 0.0166(8) -0.0051(6) -0.0012(6) -0.0022(6)
O4 0.0164(8) 0.0126(8) 0.0149(7) -0.0060(6) -0.0015(6) -0.0029(6)
O5 0.0147(7) 0.0135(8) 0.0144(7) -0.0072(6) -0.0003(6) -0.0035(6)
O6 0.0138(7) 0.0124(7) 0.0143(7) -0.0060(6) -0.0014(6) -0.0009(6)
O7 0.0128(7) 0.0121(7) 0.0131(7) -0.0055(6) 0.0009(6) -0.0024(6)
O8 0.0139(7) 0.0120(7) 0.0146(7) -0.0052(6) -0.0020(6) -0.0014(6)
O9 0.0173(8) 0.0221(9) 0.0199(9) -0.0045(7) -0.0018(7) -0.0042(7)
O10 0.0213(9) 0.0155(9) 0.0231(9) -0.0051(7) -0.0017(7) -0.0028(7)
O11 0.0404(14) 0.0245(12) 0.0345(12) 0.0018(9) -0.0165(10) 0.0079(10)
O12 0.0193(9) 0.0260(10) 0.0198(9) -0.0107(7) -0.0015(7) -0.0049(7)
O13 0.0199(9) 0.0243(10) 0.0149(8) -0.0067(7) -0.0004(7) -0.0055(7)
O14 0.0329(12) 0.0401(13) 0.0150(9) -0.0083(8) 0.0053(8) -0.0056(10)
O15 0.0236(9) 0.0189(9) 0.0225(9) -0.0082(7) 0.0035(7) -0.0039(7)
O16 0.0193(9) 0.0186(9) 0.0198(9) -0.0037(7) 0.0038(7) -0.0002(7)
O17 0.0177(9) 0.0387(13) 0.0287(11) -0.0138(9) 0.0087(8) -0.0065(9)
O18 0.0143(8) 0.0219(9) 0.0170(8) -0.0031(7) -0.0030(6) -0.0026(7)
N1 0.0223(11) 0.0188(11) 0.0201(10) -0.0044(8) -0.0029(8) 0.0012(8)
N2 0.0190(10) 0.0208(11) 0.0161(9) -0.0065(8) -0.0016(8) 0.0013(8)
N3 0.0141(9) 0.0234(11) 0.0174(9) -0.0084(8) 0.0004(7) -0.0055(8)
N4 0.0178(10) 0.0201(11) 0.0218(10) -0.0087(8) -0.0020(8) -0.0030(8)
C1 0.0153(10) 0.0174(11) 0.0156(10) -0.0082(8) -0.0020(8) -0.0029(8)
C2 0.0252(13) 0.0199(12) 0.0182(11) -0.0046(9) -0.0058(9) -0.0072(10)
C3 0.0268(13) 0.0223(13) 0.0167(11) -0.0033(9) -0.0084(10) -0.0033(10)
C4 0.0183(11) 0.0269(14) 0.0197(11) -0.0090(10) -0.0061(9) -0.0020(10)
C5 0.0221(13) 0.0224(13) 0.0321(14) -0.0083(11) -0.0098(11) -0.0054(10)
C6 0.0200(12) 0.0170(12) 0.0279(13) -0.0067(10) -0.0087(10) -0.0030(9)
C7 0.0171(10) 0.0168(11) 0.0146(10) -0.0067(8) 0.0015(8) -0.0044(8)
C8 0.0303(14) 0.0227(13) 0.0165(11) -0.0066(9) 0.0020(10) 0.0067(11)
C9 0.0424(18) 0.0287(15) 0.0149(11) -0.0061(10) 0.0047(11) 0.0034(13)
C10 0.0297(15) 0.0302(15) 0.0205(12) -0.0108(11) 0.0102(11) -0.0055(12)
C11 0.0164(11) 0.0318(15) 0.0233(12) -0.0125(11) 0.0035(9) -0.0028(10)
C12 0.0159(11) 0.0255(13) 0.0165(11) -0.0077(9) 0.0011(8) -0.0031(9)
C13 0.0136(10) 0.0142(10) 0.0171(10) -0.0064(8) -0.0016(8) -0.0013(8)
C14 0.0154(11) 0.0178(12) 0.0288(13) -0.0063(10) -0.0026(9) -0.0010(9)
C15 0.0165(12) 0.0228(14) 0.0443(18) -0.0118(12) -0.0060(11) 0.0012(10)
C16 0.0271(15) 0.0180(13) 0.050(2) -0.0084(13) -0.0156(14) 0.0054(11)
C17 0.0332(16) 0.0174(13) 0.0416(18) 0.0031(12) -0.0098(14) 0.0010(12)
C18 0.0207(12) 0.0173(12) 0.0301(14) -0.0026(10) -0.0005(10) -0.0019(10)
C19 0.0135(10) 0.0118(10) 0.0167(10) -0.0049(8) -0.0022(8) -0.0022(8)
C20 0.0226(12) 0.0177(11) 0.0214(11) -0.0087(9) 0.0004(9) -0.0073(9)
C21 0.0258(13) 0.0197(12) 0.0293(14) -0.0118(10) 0.0011(11) -0.0100(10)
C22 0.0201(12) 0.0215(13) 0.0263(13) -0.0047(10) 0.0006(10) -0.0091(10)
C23 0.0175(11) 0.0205(12) 0.0225(12) -0.0067(9) 0.0036(9) -0.0030(9)
C24 0.0172(11) 0.0174(11) 0.0179(11) -0.0066(9) 0.0010(8) -0.0040(9)
C25 0.0090(10) 0.0415(17) 0.0231(12) -0.0056(11) -0.0074(9) -0.0064(10)
C26 0.0296(16) 0.0355(18) 0.0428(19) -0.0146(15) -0.0201(14) 0.0079(13)
C27 0.0154(11) 0.0185(12) 0.0243(12) -0.0086(9) -0.0033(9) -0.0018(9)
C28 0.0221(13) 0.0214(13) 0.0408(17) -0.0107(12) -0.0063(12) -0.0074(11)
N5 0.0265(12) 0.0264(13) 0.0240(12) -0.0035(9) -0.0028(9) -0.0020(10)
C29 0.046(5) 0.019(3) 0.026(3) -0.007(3) -0.010(3) 0.005(3)
C30 0.027(3) 0.057(5) 0.021(3) -0.005(3) -0.003(2) 0.009(3)
C31 0.069(6) 0.022(3) 0.042(4) -0.002(3) 0.017(4) -0.007(3)
C32 0.064(7) 0.067(7) 0.098(9) -0.039(7) 0.039(7) -0.041(6)
C33 0.039(3) 0.022(3) 0.031(3) -0.010(2) -0.008(3) -0.007(2)
C34 0.035(7) 0.022(6) 0.023(6) -0.011(4) 0.004(4) 0.000(5)
C35 0.050(4) 0.029(3) 0.035(3) -0.010(3) 0.003(3) -0.017(3)
C36 0.065(6) 0.039(4) 0.037(4) -0.021(3) 0.010(4) -0.017(4)
C29' 0.029(4) 0.074(7) 0.023(3) -0.016(4) -0.010(3) 0.009(4)
C30' 0.084(8) 0.102(9) 0.028(4) -0.022(5) -0.011(4) 0.063(7)
C31' 0.039(4) 0.036(4) 0.033(3) 0.000(3) -0.010(3) -0.024(3)
C32' 0.053(5) 0.054(5) 0.043(4) 0.001(4) -0.004(4) -0.031(5)
C33' 0.024(2) 0.019(2) 0.018(2) -0.0070(18) -0.0040(19) -0.0024(19)
C34' 0.038(10) 0.032(8) 0.027(8) -0.015(6) -0.012(9) 0.010(6)
C35' 0.025(3) 0.023(3) 0.023(2) -0.009(2) -0.003(2) -0.005(2)
C36' 0.034(4) 0.046(4) 0.034(3) -0.020(3) -0.003(3) 0.005(3)
N6 0.078(3) 0.067(3) 0.048(2) -0.033(2) 0.021(2) -0.036(2)
C37 0.0347(18) 0.053(2) 0.044(2) -0.0284(18) 0.0081(15) -0.0132(17)
C38 0.0318(17) 0.061(3) 0.0334(18) -0.0201(17) -0.0033(14) -0.0006(17)
N7 0.039(4) 0.106(8) 0.086(7) -0.046(6) 0.000(4) -0.009(5)
C39 0.044(5) 0.060(6) 0.041(4) -0.016(4) 0.007(4) -0.019(4)
C40 0.068(12) 0.048(11) 0.072(11) -0.010(7) -0.041(10) -0.013(9)
N7' 0.099(8) 0.077(7) 0.072(6) -0.045(6) 0.029(6) -0.029(6)
C39' 0.064(6) 0.044(5) 0.051(5) -0.019(4) 0.005(4) -0.002(4)
C40' 0.066(10) 0.040(9) 0.041(6) -0.001(5) 0.000(7) -0.006(7)

loop_
_atom_type_symbol
_atom_type_description
_atom_type_scat_dispersion_real
_atom_type_scat_dispersion_imag
_atom_type_scat_source
C C 0.0033 0.0016 'International Tables Vol C Tables 4.2.6.8 and 6.1.1.4'
H H 0.0000 0.0000 'International Tables Vol C Tables 4.2.6.8 and 6.1.1.4'
N N 0.0061 0.0033 'International Tables Vol C Tables 4.2.6.8 and 6.1.1.4'
O O 0.0106 0.0060 'International Tables Vol C Tables 4.2.6.8 and 6.1.1.4'
Si Si 0.0817 0.0704 'International Tables Vol C Tables 4.2.6.8 and 6.1.1.4'
Tb Tb -0.1723 4.1537 'International Tables Vol C Tables 4.2.6.8 and 6.1.1.4'
Dy Dy -0.1892 4.4098 'International Tables Vol C Tables 4.2.6.8 and 6.1.1.4'

loop_
_geom_angle_atom_site_label_1
_geom_angle_atom_site_label_2
_geom_angle_atom_site_label_3
_geom_angle
_geom_angle_site_symmetry_1
_geom_angle_site_symmetry_3
_geom_angle_publ_flag
O8 Dy1 O7 81.84(10) 2_665 2_665 ?
O8 Dy1 O5 123.06(11) 2_665 . ?
O7 Dy1 O5 71.48(10) 2_665 . ?
O8 Dy1 O6 72.82(10) 2_665 . ?
O7 Dy1 O6 121.96(11) 2_665 . ?
O5 Dy1 O6 80.24(9) . . ?
O8 Dy1 O12 129.38(13) 2_665 . ?
O7 Dy1 O12 144.94(13) 2_665 . ?
O5 Dy1 O12 96.99(11) . . ?
O6 Dy1 O12 86.71(10) . . ?
O8 Dy1 O10 97.05(10) 2_665 . ?
O7 Dy1 O10 85.21(10) 2_665 . ?
O5 Dy1 O10 128.31(13) . . ?
O6 Dy1 O10 147.85(13) . . ?
O12 Dy1 O10 76.35(9) . . ?
O8 Dy1 O13 78.14(10) 2_665 . ?
O7 Dy1 O13 145.63(12) 2_665 . ?
O5 Dy1 O13 142.78(13) . . ?
O6 Dy1 O13 77.99(10) . . ?
O12 Dy1 O13 52.13(8) . . ?
O10 Dy1 O13 70.02(9) . . ?
O8 Dy1 O9 142.41(12) 2_665 . ?
O7 Dy1 O9 76.18(10) 2_665 . ?
O5 Dy1 O9 77.98(10) . . ?
O6 Dy1 O9 144.76(13) . . ?
O12 Dy1 O9 68.98(9) . . ?
O10 Dy1 O9 51.45(8) . . ?
O13 Dy1 O9 103.92(10) . . ?
O8 Dy1 N2 103.90(11) 2_665 . ?
O7 Dy1 N2 154.87(11) 2_665 . ?
O5 Dy1 N2 121.47(12) . . ?
O6 Dy1 N2 82.80(10) . . ?
O12 Dy1 N2 26.25(7) . . ?
O10 Dy1 N2 69.88(9) . . ?
O13 Dy1 N2 25.94(7) . . ?
O9 Dy1 N2 85.35(9) . . ?
O8 Dy1 N1 121.25(10) 2_665 . ?
O7 Dy1 N1 81.59(9) 2_665 . ?
O5 Dy1 N1 103.69(11) . . ?
O6 Dy1 N1 155.50(13) . . ?
O12 Dy1 N1 68.86(9) . . ?
O10 Dy1 N1 25.67(7) . . ?
O13 Dy1 N1 85.29(9) . . ?
O9 Dy1 N1 25.91(7) . . ?
N2 Dy1 N1 74.50(8) . . ?
O5 Tb2 O6 83.4(2) . . ?
O5 Tb2 O8 125.0(3) . 2_665 ?
O6 Tb2 O8 73.4(2) . 2_665 ?
O5 Tb2 O7 72.4(2) . 2_665 ?
O6 Tb2 O7 123.9(3) . 2_665 ?
O8 Tb2 O7 80.6(3) 2_665 2_665 ?
O5 Tb2 O12 99.4(3) . . ?
O6 Tb2 O12 88.5(3) . . ?
O8 Tb2 O12 128.2(4) 2_665 . ?
O7 Tb2 O12 143.9(4) 2_665 . ?
O5 Tb2 O13 145.9(4) . . ?
O6 Tb2 O13 78.5(3) . . ?
O8 Tb2 O13 76.8(2) 2_665 . ?
O7 Tb2 O13 141.4(3) 2_665 . ?
O12 Tb2 O13 51.84(17) . . ?
O5 Tb2 O10 127.7(4) . . ?
O6 Tb2 O10 146.3(4) . . ?
O8 Tb2 O10 93.8(3) 2_665 . ?
O7 Tb2 O10 82.8(2) 2_665 . ?
O12 Tb2 O10 75.0(2) . . ?
O13 Tb2 O10 68.12(18) . . ?
O5 Tb2 O9 78.8(3) . . ?
O6 Tb2 O9 148.0(4) . . ?
O8 Tb2 O9 138.4(3) 2_665 . ?
O7 Tb2 O9 75.2(2) 2_665 . ?
O12 Tb2 O9 68.7(2) . . ?
O13 Tb2 O9 102.2(3) . . ?
O10 Tb2 O9 50.26(15) . . ?
O5 Tb2 N2 123.9(3) . . ?
O6 Tb2 N2 83.6(3) . . ?
O8 Tb2 N2 102.6(3) 2_665 . ?
O7 Tb2 N2 151.2(3) 2_665 . ?
O12 Tb2 N2 26.03(10) . . ?
O13 Tb2 N2 25.84(10) . . ?
O10 Tb2 N2 68.55(18) . . ?
O9 Tb2 N2 84.6(2) . . ?
O8 Dy2 O6 72.81(10) 2_665 . ?
O8 Dy2 O7 120.45(14) 2_665 . ?
O6 Dy2 O7 78.58(13) . . ?
O8 Dy2 O5 80.02(12) 2_665 2_665 ?
O6 Dy2 O5 119.99(15) . 2_665 ?
O7 Dy2 O5 70.98(10) . 2_665 ?
O8 Dy2 O16 132.64(14) 2_665 . ?
O6 Dy2 O16 84.81(13) . . ?
O7 Dy2 O16 93.96(13) . . ?
O5 Dy2 O16 145.84(13) 2_665 . ?
O8 Dy2 O18 146.85(18) 2_665 . ?
O6 Dy2 O18 139.71(16) . . ?
O7 Dy2 O18 72.66(9) . . ?
O5 Dy2 O18 76.24(11) 2_665 . ?
O16 Dy2 O18 69.95(10) . . ?
O8 Dy2 N4 82.06(12) 2_665 . ?
O6 Dy2 N4 138.99(14) . . ?
O7 Dy2 N4 142.40(15) . . ?
O5 Dy2 N4 85.63(14) 2_665 . ?
O16 Dy2 N4 89.30(13) . . ?
O18 Dy2 N4 73.42(12) . . ?
O8 Dy2 O15 82.42(10) 2_665 . ?
O6 Dy2 O15 76.89(11) . . ?
O7 Dy2 O15 138.97(17) . . ?
O5 Dy2 O15 150.01(17) 2_665 . ?
O16 Dy2 O15 51.60(9) . . ?
O18 Dy2 O15 107.69(13) . . ?
N4 Dy2 O15 67.95(11) . . ?
O8 Dy2 N3 107.70(12) 2_665 . ?
O6 Dy2 N3 80.79(11) . . ?
O7 Dy2 N3 117.80(14) . . ?
O5 Dy2 N3 159.20(16) 2_665 . ?
O16 Dy2 N3 25.97(7) . . ?
O18 Dy2 N3 88.22(11) . . ?
N4 Dy2 N3 76.62(11) . . ?
O15 Dy2 N3 25.67(7) . . ?
O7 Tb1 O6 78.6(4) . . ?
O7 Tb1 O5 71.3(3) . 2_665 ?
O6 Tb1 O5 118.3(4) . 2_665 ?
O7 Tb1 O8 118.7(4) . 2_665 ?
O6 Tb1 O8 71.0(2) . 2_665 ?
O5 Tb1 O8 78.3(3) 2_665 2_665 ?
O7 Tb1 O16 96.0(4) . . ?
O6 Tb1 O16 85.3(4) . . ?
O5 Tb1 O16 148.7(4) 2_665 . ?
O8 Tb1 O16 131.4(4) 2_665 . ?
O7 Tb1 O18 74.3(2) . . ?
O6 Tb1 O18 142.0(5) . . ?
O5 Tb1 O18 77.2(3) 2_665 . ?
O8 Tb1 O18 146.2(5) 2_665 . ?
O16 Tb1 O18 71.8(2) . . ?
O7 Tb1 N4 144.3(4) . . ?
O6 Tb1 N4 137.1(4) . . ?
O5 Tb1 N4 85.3(4) 2_665 . ?
O8 Tb1 N4 80.6(3) 2_665 . ?
O16 Tb1 N4 90.3(3) . . ?
O18 Tb1 N4 74.4(3) . . ?
O7 Tb1 O15 140.3(5) . . ?
O6 Tb1 O15 76.3(3) . . ?
O5 Tb1 O15 148.3(5) 2_665 . ?
O8 Tb1 O15 80.9(3) 2_665 . ?
O16 Tb1 O15 52.0(2) . . ?
O18 Tb1 O15 109.4(4) . . ?
N4 Tb1 O15 67.8(3) . . ?
O7 Tb1 N3 119.7(4) . . ?
O6 Tb1 N3 80.8(3) . . ?
O5 Tb1 N3 160.5(5) 2_665 . ?
O8 Tb1 N3 106.4(3) 2_665 . ?
O16 Tb1 N3 26.11(12) . . ?
O18 Tb1 N3 90.0(3) . . ?
N4 Tb1 N3 77.0(3) . . ?
O15 Tb1 N3 25.92(11) . . ?
O5 Si1 O4 110.73(9) . . ?
O5 Si1 O1 108.43(10) . . ?
O4 Si1 O1 107.95(10) . . ?
O5 Si1 C1 112.28(11) . . ?
O4 Si1 C1 107.03(11) . . ?
O1 Si1 C1 110.34(10) . . ?
O6 Si2 O2 109.22(9) . . ?
O6 Si2 O1 108.42(9) . . ?
O2 Si2 O1 109.81(10) . . ?
O6 Si2 C7 116.18(11) . . ?
O2 Si2 C7 106.89(11) . . ?
O1 Si2 C7 106.19(10) . . ?
O7 Si3 O2 108.84(9) . . ?
O7 Si3 O3 108.81(9) . . ?
O2 Si3 O3 109.69(9) . . ?
O7 Si3 C13 113.68(10) . . ?
O2 Si3 C13 107.52(10) . . ?
O3 Si3 C13 108.25(10) . . ?
O8 Si4 O4 110.25(9) . . ?
O8 Si4 O3 109.49(9) . . ?
O4 Si4 O3 107.44(10) . . ?
O8 Si4 C19 112.33(11) . . ?
O4 Si4 C19 108.67(10) . . ?
O3 Si4 C19 108.52(10) . . ?
Si1 O1 Si2 128.84(11) . . ?
Si3 O2 Si2 133.68(12) . . ?
Si3 O3 Si4 128.82(11) . . ?
Si4 O4 Si1 134.10(12) . . ?
Si1 O5 Tb2 124.4(2) . . ?
Si1 O5 Dy1 125.72(12) . . ?
Si1 O5 Dy2 125.87(13) . 2_665 ?
Dy1 O5 Dy2 107.19(13) . 2_665 ?
Si1 O5 Tb1 126.7(3) . 2_665 ?
Tb2 O5 Tb1 107.7(3) . 2_665 ?
Si2 O6 Tb2 124.3(2) . . ?
Si2 O6 Dy2 127.76(12) . . ?
Si2 O6 Dy1 125.73(11) . . ?
Dy2 O6 Dy1 105.03(12) . . ?
Si2 O6 Tb1 126.2(2) . . ?
Tb2 O6 Tb1 107.7(3) . . ?
Si3 O7 Tb1 126.7(3) . . ?
Si3 O7 Dy1 123.98(11) . 2_665 ?
Si3 O7 Dy2 127.33(13) . . ?
Dy1 O7 Dy2 107.83(12) 2_665 . ?
Si3 O7 Tb2 126.2(2) . 2_665 ?
Tb1 O7 Tb2 106.4(3) . 2_665 ?
Si4 O8 Dy1 124.18(11) . 2_665 ?
Si4 O8 Dy2 127.52(13) . 2_665 ?
Dy1 O8 Dy2 106.13(13) 2_665 2_665 ?
Si4 O8 Tb2 126.2(2) . 2_665 ?
Si4 O8 Tb1 127.4(3) . 2_665 ?
Tb2 O8 Tb1 104.1(3) 2_665 2_665 ?
N1 O9 Dy1 93.77(15) . . ?
N1 O9 Tb2 95.7(2) . . ?
N1 O10 Dy1 98.20(16) . . ?
N1 O10 Tb2 97.3(2) . . ?
N2 O12 Tb2 97.5(2) . . ?
N2 O12 Dy1 96.24(15) . . ?
N2 O13 Dy1 94.74(16) . . ?
N2 O13 Tb2 93.9(2) . . ?
N3 O15 Dy2 93.63(16) . . ?
N3 O15 Tb1 92.1(2) . . ?
N3 O16 Tb1 99.4(3) . . ?
N3 O16 Dy2 98.32(16) . . ?
C25 O18 Tb1 133.3(3) . . ?
C25 O18 Dy2 133.03(19) . . ?
C25 O18 H18O 107.4 . . ?
Tb1 O18 H18O 115.1 . . ?
Dy2 O18 H18O 115.0 . . ?
O11 N1 O10 121.8(3) . . ?
O11 N1 O9 122.2(3) . . ?
O10 N1 O9 116.0(2) . . ?
O11 N1 Dy1 172.2(2) . . ?
O10 N1 Dy1 56.12(13) . . ?
O9 N1 Dy1 60.33(13) . . ?
O14 N2 O13 122.2(2) . . ?
O14 N2 O12 121.2(2) . . ?
O13 N2 O12 116.6(2) . . ?
O14 N2 Dy1 175.5(2) . . ?
O13 N2 Dy1 59.32(14) . . ?
O12 N2 Dy1 57.51(13) . . ?
O14 N2 Tb2 176.4(2) . . ?
O13 N2 Tb2 60.3(2) . . ?
O12 N2 Tb2 56.4(2) . . ?
O17 N3 O15 123.1(2) . . ?
O17 N3 O16 120.6(2) . . ?
O15 N3 O16 116.3(2) . . ?
O17 N3 Tb1 173.2(2) . . ?
O15 N3 Tb1 62.0(2) . . ?
O16 N3 Tb1 54.5(2) . . ?
O17 N3 Dy2 174.42(19) . . ?
O15 N3 Dy2 60.71(14) . . ?
O16 N3 Dy2 55.71(13) . . ?
C27 N4 Dy2 167.6(2) . . ?
C27 N4 Tb1 169.1(3) . . ?
C6 C1 C2 117.7(2) . . ?
C6 C1 Si1 120.81(19) . . ?
C2 C1 Si1 121.36(19) . . ?
C3 C2 C1 120.9(2) . . ?
C3 C2 H2 119.6 . . ?
C1 C2 H2 119.6 . . ?
C4 C3 C2 120.3(3) . . ?
C4 C3 H3 119.8 . . ?
C2 C3 H3 119.8 . . ?
C3 C4 C5 119.8(2) . . ?
C3 C4 H4 120.1 . . ?
C5 C4 H4 120.1 . . ?
C4 C5 C6 120.2(3) . . ?
C4 C5 H5 119.9 . . ?
C6 C5 H5 119.9 . . ?
C5 C6 C1 121.0(3) . . ?
C5 C6 H6 119.5 . . ?
C1 C6 H6 119.5 . . ?
C12 C7 C8 118.0(2) . . ?
C12 C7 Si2 121.58(19) . . ?
C8 C7 Si2 120.4(2) . . ?
C9 C8 C7 121.0(3) . . ?
C9 C8 H8 119.5 . . ?
C7 C8 H8 119.5 . . ?
C10 C9 C8 120.0(3) . . ?
C10 C9 H9 120.0 . . ?
C8 C9 H9 120.0 . . ?
C11 C10 C9 120.0(3) . . ?
C11 C10 H10 120.0 . . ?
C9 C10 H10 120.0 . . ?
C10 C11 C12 119.9(3) . . ?
C10 C11 H11 120.1 . . ?
C12 C11 H11 120.1 . . ?
C11 C12 C7 121.1(2) . . ?
C11 C12 H12 119.4 . . ?
C7 C12 H12 119.4 . . ?
C18 C13 C14 117.6(2) . . ?
C18 C13 Si3 121.9(2) . . ?
C14 C13 Si3 120.53(19) . . ?
C15 C14 C13 120.9(3) . . ?
C15 C14 H14 119.5 . . ?
C13 C14 H14 119.5 . . ?
C16 C15 C14 120.4(3) . . ?
C16 C15 H15 119.8 . . ?
C14 C15 H15 119.8 . . ?
C15 C16 C17 119.6(3) . . ?
C15 C16 H16 120.2 . . ?
C17 C16 H16 120.2 . . ?
C16 C17 C18 120.1(3) . . ?
C16 C17 H17 119.9 . . ?
C18 C17 H17 119.9 . . ?
C17 C18 C13 121.3(3) . . ?
C17 C18 H18 119.3 . . ?
C13 C18 H18 119.3 . . ?
C24 C19 C20 118.0(2) . . ?
C24 C19 Si4 120.57(19) . . ?
C20 C19 Si4 121.46(19) . . ?
C21 C20 C19 121.3(3) . . ?
C21 C20 H20 119.3 . . ?
C19 C20 H20 119.3 . . ?
C20 C21 C22 119.8(3) . . ?
C20 C21 H21 120.1 . . ?
C22 C21 H21 120.1 . . ?
C23 C22 C21 119.8(3) . . ?
C23 C22 H22 120.1 . . ?
C21 C22 H22 120.1 . . ?
C22 C23 C24 120.4(3) . . ?
C22 C23 H23 119.8 . . ?
C24 C23 H23 119.8 . . ?
C23 C24 C19 120.7(2) . . ?
C23 C24 H24 119.6 . . ?
C19 C24 H24 119.6 . . ?
O18 C25 C26 112.1(3) . . ?
O18 C25 H25A 109.2 . . ?
C26 C25 H25A 109.2 . . ?
O18 C25 H25B 109.2 . . ?
C26 C25 H25B 109.2 . . ?
H25A C25 H25B 107.9 . . ?
C25 C26 H26A 109.5 . . ?
C25 C26 H26B 109.5 . . ?
H26A C26 H26B 109.5 . . ?
C25 C26 H26C 109.5 . . ?
H26A C26 H26C 109.5 . . ?
H26B C26 H26C 109.5 . . ?
N4 C27 C28 178.4(3) . . ?
C27 C28 H28A 109.5 . . ?
C27 C28 H28B 109.5 . . ?
H28A C28 H28B 109.5 . . ?
C27 C28 H28C 109.5 . . ?
H28A C28 H28C 109.5 . . ?
H28B C28 H28C 109.5 . . ?
C31' N5 C29' 139.9(6) . . ?
C35 N5 C29 141.8(5) . . ?
C35 N5 C31 113.8(5) . . ?
C29 N5 C31 87.5(5) . . ?
C31' N5 C33' 112.6(4) . . ?
C29' N5 C33' 95.9(4) . . ?
C31' N5 C35' 108.4(4) . . ?
C29' N5 C35' 90.1(5) . . ?
C33' N5 C35' 104.3(3) . . ?
C35 N5 C33 105.7(4) . . ?
C29 N5 C33 98.4(4) . . ?
C31 N5 C33 104.5(5) . . ?
N5 C29 C30 114.6(6) . . ?
N5 C29 H29A 108.6 . . ?
C30 C29 H29A 108.6 . . ?
N5 C29 H29B 108.6 . . ?
C30 C29 H29B 108.6 . . ?
H29A C29 H29B 107.6 . . ?
C29 C30 H30A 109.5 . . ?
C29 C30 H30B 109.5 . . ?
H30A C30 H30B 109.5 . . ?
C29 C30 H30C 109.5 . . ?
H30A C30 H30C 109.5 . . ?
H30B C30 H30C 109.5 . . ?
C32 C31 N5 115.6(8) . . ?
C32 C31 H31A 108.4 . . ?
N5 C31 H31A 108.4 . . ?
C32 C31 H31B 108.4 . . ?
N5 C31 H31B 108.4 . . ?
H31A C31 H31B 107.4 . . ?
C31 C32 H32A 109.5 . . ?
C31 C32 H32B 109.5 . . ?
H32A C32 H32B 109.5 . . ?
C31 C32 H32C 109.5 . . ?
H32A C32 H32C 109.5 . . ?
H32B C32 H32C 109.5 . . ?
C34 C33 N5 113.3(13) . . ?
C34 C33 H33A 108.9 . . ?
N5 C33 H33A 108.9 . . ?
C34 C33 H33B 108.9 . . ?
N5 C33 H33B 108.9 . . ?
H33A C33 H33B 107.7 . . ?
C33 C34 H34A 109.5 . . ?
C33 C34 H34B 109.5 . . ?
H34A C34 H34B 109.5 . . ?
C33 C34 H34C 109.5 . . ?
H34A C34 H34C 109.5 . . ?
H34B C34 H34C 109.5 . . ?
N5 C35 C36 112.2(6) . . ?
N5 C35 H35A 109.2 . . ?
C36 C35 H35A 109.2 . . ?
N5 C35 H35B 109.2 . . ?
C36 C35 H35B 109.2 . . ?
H35A C35 H35B 107.9 . . ?
C35 C36 H36A 109.5 . . ?
C35 C36 H36B 109.5 . . ?
H36A C36 H36B 109.5 . . ?
C35 C36 H36C 109.5 . . ?
H36A C36 H36C 109.5 . . ?
H36B C36 H36C 109.5 . . ?
N5 C29' C30' 119.5(10) . . ?
N5 C29' H29C 107.4 . . ?
C30' C29' H29C 107.4 . . ?
N5 C29' H29D 107.4 . . ?
C30' C29' H29D 107.4 . . ?
H29C C29' H29D 107.0 . . ?
C29' C30' H30D 109.5 . . ?
C29' C30' H30E 109.5 . . ?
H30D C30' H30E 109.5 . . ?
C29' C30' H30F 109.5 . . ?
H30D C30' H30F 109.5 . . ?
H30E C30' H30F 109.5 . . ?
N5 C31' C32' 115.6(6) . . ?
N5 C31' H31C 108.4 . . ?
C32' C31' H31C 108.4 . . ?
N5 C31' H31D 108.4 . . ?
C32' C31' H31D 108.4 . . ?
H31C C31' H31D 107.4 . . ?
C31' C32' H32D 109.5 . . ?
C31' C32' H32E 109.5 . . ?
H32D C32' H32E 109.5 . . ?
C31' C32' H32F 109.5 . . ?
H32D C32' H32F 109.5 . . ?
H32E C32' H32F 109.5 . . ?
C34' C33' N5 111.6(13) . . ?
C34' C33' H33C 109.3 . . ?
N5 C33' H33C 109.3 . . ?
C34' C33' H33D 109.3 . . ?
N5 C33' H33D 109.3 . . ?
H33C C33' H33D 108.0 . . ?
C33' C34' H34D 109.5 . . ?
C33' C34' H34E 109.5 . . ?
H34D C34' H34E 109.5 . . ?
C33' C34' H34F 109.5 . . ?
H34D C34' H34F 109.5 . . ?
H34E C34' H34F 109.5 . . ?
C36' C35' N5 114.8(5) . . ?
C36' C35' H35C 108.6 . . ?
N5 C35' H35C 108.6 . . ?
C36' C35' H35D 108.6 . . ?
N5 C35' H35D 108.6 . . ?
H35C C35' H35D 107.5 . . ?
C35' C36' H36D 109.5 . . ?
C35' C36' H36E 109.5 . . ?
H36D C36' H36E 109.5 . . ?
C35' C36' H36F 109.5 . . ?
H36D C36' H36F 109.5 . . ?
H36E C36' H36F 109.5 . . ?
N6 C37 C38 178.9(5) . . ?
C37 C38 H38A 109.5 . . ?
C37 C38 H38B 109.5 . . ?
H38A C38 H38B 109.5 . . ?
C37 C38 H38C 109.5 . . ?
H38A C38 H38C 109.5 . . ?
H38B C38 H38C 109.5 . . ?
N7 C39 C40 178.0(16) . . ?
C39 C40 H40A 109.5 . . ?
C39 C40 H40B 109.5 . . ?
H40A C40 H40B 109.5 . . ?
C39 C40 H40C 109.5 . . ?
H40A C40 H40C 109.5 . . ?
H40B C40 H40C 109.5 . . ?
N7' C39' C40' 178.7(16) . . ?
C39' C40' H40D 109.5 . . ?
C39' C40' H40E 109.5 . . ?
H40D C40' H40E 109.5 . . ?
C39' C40' H40F 109.5 . . ?
H40D C40' H40F 109.5 . . ?
H40E C40' H40F 109.5 . . ?

loop_
_geom_bond_atom_site_label_1
_geom_bond_atom_site_label_2
_geom_bond_distance
_geom_bond_site_symmetry_2
_geom_bond_publ_flag
Dy1 O8 2.291(3) 2_665 ?
Dy1 O7 2.307(3) 2_665 ?
Dy1 O5 2.319(3) . ?
Dy1 O6 2.322(3) . ?
Dy1 O12 2.445(3) . ?
Dy1 O10 2.447(3) . ?
Dy1 O13 2.486(3) . ?
Dy1 O9 2.541(3) . ?
Dy1 N2 2.881(3) . ?
Dy1 N1 2.918(3) . ?
Tb2 O5 2.243(8) . ?
Tb2 O6 2.254(7) . ?
Tb2 O8 2.326(9) 2_665 ?
Tb2 O7 2.331(8) 2_665 ?
Tb2 O12 2.434(8) . ?
Tb2 O13 2.520(8) . ?
Tb2 O10 2.534(7) . ?
Tb2 O9 2.567(8) . ?
Tb2 N2 2.895(8) . ?
Dy2 O8 2.306(3) 2_665 ?
Dy2 O6 2.309(4) . ?
Dy2 O7 2.324(4) . ?
Dy2 O5 2.330(4) 2_665 ?
Dy2 O16 2.428(4) . ?
Dy2 O18 2.456(3) . ?
Dy2 N4 2.524(4) . ?
Dy2 O15 2.541(4) . ?
Dy2 N3 2.907(4) . ?
Tb1 O7 2.295(10) . ?
Tb1 O6 2.337(11) . ?
Tb1 O5 2.343(10) 2_665 ?
Tb1 O8 2.376(8) 2_665 ?
Tb1 O16 2.380(10) . ?
Tb1 O18 2.394(8) . ?
Tb1 N4 2.527(12) . ?
Tb1 O15 2.548(9) . ?
Tb1 N3 2.885(10) . ?
Si1 O5 1.6193(19) . ?
Si1 O4 1.6338(19) . ?
Si1 O1 1.6391(19) . ?
Si1 C1 1.856(2) . ?
Si2 O6 1.6183(19) . ?
Si2 O2 1.6390(19) . ?
Si2 O1 1.6406(18) . ?
Si2 C7 1.857(3) . ?
Si3 O7 1.6191(18) . ?
Si3 O2 1.6331(18) . ?
Si3 O3 1.6376(19) . ?
Si3 C13 1.858(2) . ?
Si4 O8 1.6203(19) . ?
Si4 O4 1.6331(18) . ?
Si4 O3 1.6427(19) . ?
Si4 C19 1.854(2) . ?
O9 N1 1.277(3) . ?
O10 N1 1.277(3) . ?
O11 N1 1.216(3) . ?
O12 N2 1.282(3) . ?
O13 N2 1.265(3) . ?
O14 N2 1.223(3) . ?
O15 N3 1.262(3) . ?
O16 N3 1.287(3) . ?
O17 N3 1.222(3) . ?
O18 C25 1.434(3) . ?
O18 H18O 0.8998 . ?
N4 C27 1.138(3) . ?
C1 C6 1.399(4) . ?
C1 C2 1.401(4) . ?
C2 C3 1.396(4) . ?
C2 H2 0.9500 . ?
C3 C4 1.376(4) . ?
C3 H3 0.9500 . ?
C4 C5 1.381(4) . ?
C4 H4 0.9500 . ?
C5 C6 1.394(4) . ?
C5 H5 0.9500 . ?
C6 H6 0.9500 . ?
C7 C12 1.398(4) . ?
C7 C8 1.402(4) . ?
C8 C9 1.394(4) . ?
C8 H8 0.9500 . ?
C9 C10 1.389(5) . ?
C9 H9 0.9500 . ?
C10 C11 1.387(4) . ?
C10 H10 0.9500 . ?
C11 C12 1.398(4) . ?
C11 H11 0.9500 . ?
C12 H12 0.9500 . ?
C13 C18 1.393(4) . ?
C13 C14 1.403(4) . ?
C14 C15 1.392(4) . ?
C14 H14 0.9500 . ?
C15 C16 1.378(5) . ?
C15 H15 0.9500 . ?
C16 C17 1.387(5) . ?
C16 H16 0.9500 . ?
C17 C18 1.391(4) . ?
C17 H17 0.9500 . ?
C18 H18 0.9500 . ?
C19 C24 1.402(4) . ?
C19 C20 1.408(4) . ?
C20 C21 1.393(4) . ?
C20 H20 0.9500 . ?
C21 C22 1.396(4) . ?
C21 H21 0.9500 . ?
C22 C23 1.387(4) . ?
C22 H22 0.9500 . ?
C23 C24 1.399(4) . ?
C23 H23 0.9500 . ?
C24 H24 0.9500 . ?
C25 C26 1.490(5) . ?
C25 H25A 0.9900 . ?
C25 H25B 0.9900 . ?
C26 H26A 0.9800 . ?
C26 H26B 0.9800 . ?
C26 H26C 0.9800 . ?
C27 C28 1.458(4) . ?
C28 H28A 0.9800 . ?
C28 H28B 0.9800 . ?
C28 H28C 0.9800 . ?
N5 C31' 1.472(7) . ?
N5 C35 1.472(8) . ?
N5 C29' 1.481(8) . ?
N5 C29 1.504(8) . ?
N5 C31 1.513(8) . ?
N5 C33' 1.515(6) . ?
N5 C35' 1.599(7) . ?
N5 C33 1.613(7) . ?
C29 C30 1.546(12) . ?
C29 H29A 0.9900 . ?
C29 H29B 0.9900 . ?
C30 H30A 0.9800 . ?
C30 H30B 0.9800 . ?
C30 H30C 0.9800 . ?
C31 C32 1.497(15) . ?
C31 H31A 0.9900 . ?
C31 H31B 0.9900 . ?
C32 H32A 0.9800 . ?
C32 H32B 0.9800 . ?
C32 H32C 0.9800 . ?
C33 C34 1.54(4) . ?
C33 H33A 0.9900 . ?
C33 H33B 0.9900 . ?
C34 H34A 0.9800 . ?
C34 H34B 0.9800 . ?
C34 H34C 0.9800 . ?
C35 C36 1.503(11) . ?
C35 H35A 0.9900 . ?
C35 H35B 0.9900 . ?
C36 H36A 0.9800 . ?
C36 H36B 0.9800 . ?
C36 H36C 0.9800 . ?
C29' C30' 1.495(15) . ?
C29' H29C 0.9900 . ?
C29' H29D 0.9900 . ?
C30' H30D 0.9800 . ?
C30' H30E 0.9800 . ?
C30' H30F 0.9800 . ?
C31' C32' 1.524(11) . ?
C31' H31C 0.9900 . ?
C31' H31D 0.9900 . ?
C32' H32D 0.9800 . ?
C32' H32E 0.9800 . ?
C32' H32F 0.9800 . ?
C33' C34' 1.49(3) . ?
C33' H33C 0.9900 . ?
C33' H33D 0.9900 . ?
C34' H34D 0.9800 . ?
C34' H34E 0.9800 . ?
C34' H34F 0.9800 . ?
C35' C36' 1.541(9) . ?
C35' H35C 0.9900 . ?
C35' H35D 0.9900 . ?
C36' H36D 0.9800 . ?
C36' H36E 0.9800 . ?
C36' H36F 0.9800 . ?
N6 C37 1.137(5) . ?
C37 C38 1.446(5) . ?
C38 H38A 0.9800 . ?
C38 H38B 0.9800 . ?
C38 H38C 0.9800 . ?
N7 C39 1.128(12) . ?
C39 C40 1.43(3) . ?
C40 H40A 0.9800 . ?
C40 H40B 0.9800 . ?
C40 H40C 0.9800 . ?
N7' C39' 1.134(13) . ?
C39' C40' 1.45(3) . ?
C40' H40D 0.9800 . ?
C40' H40E 0.9800 . ?
C40' H40F 0.9800 . ?

loop_
_geom_hbond_atom_site_label_D
_geom_hbond_atom_site_label_H
_geom_hbond_atom_site_label_A
_geom_hbond_distance_DH
_geom_hbond_distance_HA
_geom_hbond_distance_DA
_geom_hbond_angle_DHA
_geom_hbond_site_symmetry_A
O18 H18O O9 0.90 1.98 2.847(3) 161 2_665

loop_
_geom_torsion_atom_site_label_1
_geom_torsion_atom_site_label_2
_geom_torsion_atom_site_label_3
_geom_torsion_atom_site_label_4
_geom_torsion
_geom_torsion_site_symmetry_1
_geom_torsion_site_symmetry_2
_geom_torsion_site_symmetry_3
_geom_torsion_site_symmetry_4
_geom_torsion_publ_flag
O5 Si1 O1 Si2 -47.77(17) . . . . ?
O4 Si1 O1 Si2 72.23(16) . . . . ?
C1 Si1 O1 Si2 -171.13(14) . . . . ?
O6 Si2 O1 Si1 47.88(17) . . . . ?
O2 Si2 O1 Si1 -71.38(16) . . . . ?
C7 Si2 O1 Si1 173.39(14) . . . . ?
O7 Si3 O2 Si2 29.05(18) . . . . ?
O3 Si3 O2 Si2 -89.90(17) . . . . ?
C13 Si3 O2 Si2 152.60(15) . . . . ?
O6 Si2 O2 Si3 -30.28(18) . . . . ?
O1 Si2 O2 Si3 88.49(17) . . . . ?
C7 Si2 O2 Si3 -156.73(15) . . . . ?
O7 Si3 O3 Si4 -45.66(17) . . . . ?
O2 Si3 O3 Si4 73.30(16) . . . . ?
C13 Si3 O3 Si4 -169.66(14) . . . . ?
O8 Si4 O3 Si3 47.86(17) . . . . ?
O4 Si4 O3 Si3 -71.88(16) . . . . ?
C19 Si4 O3 Si3 170.79(14) . . . . ?
O8 Si4 O4 Si1 -25.90(19) . . . . ?
O3 Si4 O4 Si1 93.35(17) . . . . ?
C19 Si4 O4 Si1 -149.42(16) . . . . ?
O5 Si1 O4 Si4 24.07(19) . . . . ?
O1 Si1 O4 Si4 -94.48(17) . . . . ?
C1 Si1 O4 Si4 146.75(16) . . . . ?
O4 Si1 O5 Tb2 -135.5(3) . . . . ?
O1 Si1 O5 Tb2 -17.2(3) . . . . ?
C1 Si1 O5 Tb2 105.0(3) . . . . ?
O4 Si1 O5 Dy1 -136.50(13) . . . . ?
O1 Si1 O5 Dy1 -18.24(16) . . . . ?
C1 Si1 O5 Dy1 103.93(15) . . . . ?
O4 Si1 O5 Dy2 29.24(17) . . . 2_665 ?
O1 Si1 O5 Dy2 147.49(13) . . . 2_665 ?
C1 Si1 O5 Dy2 -90.33(16) . . . 2_665 ?
O4 Si1 O5 Tb1 31.1(3) . . . 2_665 ?
O1 Si1 O5 Tb1 149.3(3) . . . 2_665 ?
C1 Si1 O5 Tb1 -88.5(3) . . . 2_665 ?
O2 Si2 O6 Tb2 136.4(3) . . . . ?
O1 Si2 O6 Tb2 16.7(3) . . . . ?
C7 Si2 O6 Tb2 -102.7(3) . . . . ?
O2 Si2 O6 Dy2 -26.39(17) . . . . ?
O1 Si2 O6 Dy2 -146.01(14) . . . . ?
C7 Si2 O6 Dy2 94.56(17) . . . . ?
O2 Si2 O6 Dy1 137.60(13) . . . . ?
O1 Si2 O6 Dy1 17.97(16) . . . . ?
C7 Si2 O6 Dy1 -101.45(15) . . . . ?
O2 Si2 O6 Tb1 -26.5(3) . . . . ?
O1 Si2 O6 Tb1 -146.1(3) . . . . ?
C7 Si2 O6 Tb1 94.4(3) . . . . ?
O2 Si3 O7 Tb1 30.3(3) . . . . ?
O3 Si3 O7 Tb1 149.8(3) . . . . ?
C13 Si3 O7 Tb1 -89.5(3) . . . . ?
O2 Si3 O7 Dy1 -139.62(13) . . . 2_665 ?
O3 Si3 O7 Dy1 -20.13(15) . . . 2_665 ?
C13 Si3 O7 Dy1 100.58(15) . . . 2_665 ?
O2 Si3 O7 Dy2 28.44(17) . . . . ?
O3 Si3 O7 Dy2 147.94(14) . . . . ?
C13 Si3 O7 Dy2 -91.36(16) . . . . ?
O2 Si3 O7 Tb2 -138.7(3) . . . 2_665 ?
O3 Si3 O7 Tb2 -19.2(3) . . . 2_665 ?
C13 Si3 O7 Tb2 101.5(3) . . . 2_665 ?
O4 Si4 O8 Dy1 134.49(13) . . . 2_665 ?
O3 Si4 O8 Dy1 16.49(16) . . . 2_665 ?
C19 Si4 O8 Dy1 -104.15(14) . . . 2_665 ?
O4 Si4 O8 Dy2 -26.38(18) . . . 2_665 ?
O3 Si4 O8 Dy2 -144.38(14) . . . 2_665 ?
C19 Si4 O8 Dy2 94.99(16) . . . 2_665 ?
O4 Si4 O8 Tb2 133.2(3) . . . 2_665 ?
O3 Si4 O8 Tb2 15.2(3) . . . 2_665 ?
C19 Si4 O8 Tb2 -105.4(3) . . . 2_665 ?
O4 Si4 O8 Tb1 -26.5(3) . . . 2_665 ?
O3 Si4 O8 Tb1 -144.5(3) . . . 2_665 ?
C19 Si4 O8 Tb1 94.8(3) . . . 2_665 ?
Dy1 O10 N1 O11 171.1(3) . . . . ?
Tb2 O10 N1 O11 170.6(3) . . . . ?
Dy1 O10 N1 O9 -7.7(3) . . . . ?
Tb2 O10 N1 O9 -8.2(3) . . . . ?
Tb2 O10 N1 Dy1 -0.5(2) . . . . ?
Dy1 O9 N1 O11 -171.4(3) . . . . ?
Tb2 O9 N1 O11 -170.7(3) . . . . ?
Dy1 O9 N1 O10 7.3(2) . . . . ?
Tb2 O9 N1 O10 8.0(3) . . . . ?
Tb2 O9 N1 Dy1 0.7(2) . . . . ?
Dy1 O13 N2 O14 -175.1(2) . . . . ?
Tb2 O13 N2 O14 -177.0(3) . . . . ?
Dy1 O13 N2 O12 5.2(2) . . . . ?
Tb2 O13 N2 O12 3.3(3) . . . . ?
Tb2 O13 N2 Dy1 -1.9(2) . . . . ?
Dy1 O13 N2 Tb2 1.9(2) . . . . ?
Tb2 O12 N2 O14 176.8(3) . . . . ?
Dy1 O12 N2 O14 175.0(2) . . . . ?
Tb2 O12 N2 O13 -3.4(3) . . . . ?
Dy1 O12 N2 O13 -5.3(2) . . . . ?
Tb2 O12 N2 Dy1 1.9(2) . . . . ?
Dy1 O12 N2 Tb2 -1.9(2) . . . . ?
Dy2 O15 N3 O17 175.2(2) . . . . ?
Tb1 O15 N3 O17 174.8(3) . . . . ?
Dy2 O15 N3 O16 -3.7(2) . . . . ?
Tb1 O15 N3 O16 -4.2(3) . . . . ?
Dy2 O15 N3 Tb1 0.4(3) . . . . ?
Tb1 O15 N3 Dy2 -0.4(3) . . . . ?
Tb1 O16 N3 O17 -174.5(3) . . . . ?
Dy2 O16 N3 O17 -175.1(2) . . . . ?
Tb1 O16 N3 O15 4.5(4) . . . . ?
Dy2 O16 N3 O15 3.9(2) . . . . ?
Dy2 O16 N3 Tb1 -0.6(4) . . . . ?
Tb1 O16 N3 Dy2 0.6(4) . . . . ?
O5 Si1 C1 C6 133.7(2) . . . . ?
O4 Si1 C1 C6 12.0(3) . . . . ?
O1 Si1 C1 C6 -105.2(2) . . . . ?
O5 Si1 C1 C2 -41.4(3) . . . . ?
O4 Si1 C1 C2 -163.1(2) . . . . ?
O1 Si1 C1 C2 79.7(2) . . . . ?
C6 C1 C2 C3 0.1(4) . . . . ?
Si1 C1 C2 C3 175.4(2) . . . . ?
C1 C2 C3 C4 0.2(5) . . . . ?
C2 C3 C4 C5 -0.1(5) . . . . ?
C3 C4 C5 C6 -0.3(5) . . . . ?
C4 C5 C6 C1 0.7(5) . . . . ?
C2 C1 C6 C5 -0.6(4) . . . . ?
Si1 C1 C6 C5 -175.9(2) . . . . ?
O6 Si2 C7 C12 -98.6(2) . . . . ?
O2 Si2 C7 C12 23.6(2) . . . . ?
O1 Si2 C7 C12 140.8(2) . . . . ?
O6 Si2 C7 C8 82.9(2) . . . . ?
O2 Si2 C7 C8 -154.9(2) . . . . ?
O1 Si2 C7 C8 -37.7(3) . . . . ?
C12 C7 C8 C9 1.3(5) . . . . ?
Si2 C7 C8 C9 179.9(3) . . . . ?
C7 C8 C9 C10 -0.4(5) . . . . ?
C8 C9 C10 C11 -1.1(5) . . . . ?
C9 C10 C11 C12 1.6(5) . . . . ?
C10 C11 C12 C7 -0.6(5) . . . . ?
C8 C7 C12 C11 -0.8(4) . . . . ?
Si2 C7 C12 C11 -179.4(2) . . . . ?
O7 Si3 C13 C18 -99.8(2) . . . . ?
O2 Si3 C13 C18 139.7(2) . . . . ?
O3 Si3 C13 C18 21.2(3) . . . . ?
O7 Si3 C13 C14 79.0(2) . . . . ?
O2 Si3 C13 C14 -41.5(2) . . . . ?
O3 Si3 C13 C14 -159.9(2) . . . . ?
C18 C13 C14 C15 -0.5(4) . . . . ?
Si3 C13 C14 C15 -179.4(2) . . . . ?
C13 C14 C15 C16 0.8(5) . . . . ?
C14 C15 C16 C17 -0.2(5) . . . . ?
C15 C16 C17 C18 -0.5(6) . . . . ?
C16 C17 C18 C13 0.8(6) . . . . ?
C14 C13 C18 C17 -0.2(5) . . . . ?
Si3 C13 C18 C17 178.6(3) . . . . ?
O8 Si4 C19 C24 6.4(2) . . . . ?
O4 Si4 C19 C24 128.7(2) . . . . ?
O3 Si4 C19 C24 -114.8(2) . . . . ?
O8 Si4 C19 C20 -174.24(19) . . . . ?
O4 Si4 C19 C20 -52.0(2) . . . . ?
O3 Si4 C19 C20 64.6(2) . . . . ?
C24 C19 C20 C21 0.8(4) . . . . ?
Si4 C19 C20 C21 -178.6(2) . . . . ?
C19 C20 C21 C22 -0.2(4) . . . . ?
C20 C21 C22 C23 -0.3(4) . . . . ?
C21 C22 C23 C24 0.3(4) . . . . ?
C22 C23 C24 C19 0.2(4) . . . . ?
C20 C19 C24 C23 -0.7(4) . . . . ?
Si4 C19 C24 C23 178.7(2) . . . . ?
Tb1 O18 C25 C26 169.1(4) . . . . ?
Dy2 O18 C25 C26 170.2(2) . . . . ?
C35 N5 C29 C30 19.5(11) . . . . ?
C31 N5 C29 C30 146.3(7) . . . . ?
C33 N5 C29 C30 -109.5(6) . . . . ?
C35 N5 C31 C32 -44.1(10) . . . . ?
C29 N5 C31 C32 168.7(9) . . . . ?
C33 N5 C31 C32 70.6(9) . . . . ?
C35 N5 C33 C34 -71.6(14) . . . . ?
C29 N5 C33 C34 78.5(14) . . . . ?
C31 N5 C33 C34 168.1(14) . . . . ?
C29 N5 C35 C36 58.9(10) . . . . ?
C31 N5 C35 C36 -60.1(8) . . . . ?
C33 N5 C35 C36 -174.1(6) . . . . ?
C31' N5 C29' C30' -20.9(11) . . . . ?
C33' N5 C29' C30' 115.3(7) . . . . ?
C35' N5 C29' C30' -140.3(7) . . . . ?
C29' N5 C31' C32' -59.0(12) . . . . ?
C33' N5 C31' C32' 169.2(7) . . . . ?
C35' N5 C31' C32' 54.4(8) . . . . ?
C31' N5 C33' C34' 72.1(16) . . . . ?
C29' N5 C33' C34' -79.0(16) . . . . ?
C35' N5 C33' C34' -170.6(15) . . . . ?
C31' N5 C35' C36' 54.5(6) . . . . ?
C29' N5 C35' C36' -161.7(6) . . . . ?
C33' N5 C35' C36' -65.6(6) . . . . ?
